data_4127522
loop_
_publ_author_name
'Song, Fangyuan'
'Al-Ameed, Karrar'
'Schilling, Mauro'
'Fox, Thomas'
'Luber, Sandra'
'Patzke, Greta R.'

_publ_section_title
;
 Mechanistically Driven Control over Cubane Oxo Cluster Catalysts.
;
_journal_issue 22
_journal_name_full 'Journal of the American Chemical Society'
_journal_page_first 8846
_journal_page_last 8857
_journal_paper_doi 10.1021/jacs.9b01356
_journal_volume 141
_journal_year 2019
_chemical_formula_moiety 'C38 H32 Co2 N4 O6, H2 O, C2 H3 N'
_chemical_formula_sum 'C40 H37 Co2 N5 O7'
_chemical_formula_weight 817.60
_space_group_crystal_system monoclinic
_space_group_IT_number 14
_space_group_name_Hall '-P 2yn'
_space_group_name_H-M_alt 'P 1 21/n 1'
_symmetry_space_group_name_Hall '-P 2yn'
_symmetry_space_group_name_H-M 'P 1 21/n 1'
_atom_sites_solution_hydrogens mixed
_audit_creation_date 2019-01-16
_audit_creation_method
;
Olex2 1.2
(compiled 2018.05.29 svn.r3508 for OlexSys, GUI svn.r5506)
;
_cell_angle_alpha 90
_cell_angle_beta 95.987(2)
_cell_angle_gamma 90
_cell_formula_units_Z 4
_cell_length_a 9.2864(2)
_cell_length_b 21.6644(5)
_cell_length_c 18.8463(5)
_cell_measurement_reflns_used 23377
_cell_measurement_temperature 182.9(7)
_cell_measurement_theta_max 28.9710
_cell_measurement_theta_min 2.4530
_cell_volume 3770.90(16)
_computing_cell_refinement 'CrysAlisPro 1.171.39.46 (Rigaku OD, 2018)'
_computing_data_collection 'CrysAlisPro 1.171.39.46 (Rigaku OD, 2018)'
_computing_data_reduction 'CrysAlisPro 1.171.39.46 (Rigaku OD, 2018)'
_computing_molecular_graphics 'Olex2 (Dolomanov et al., 2009)'
_computing_publication_material 'Olex2 (Dolomanov et al., 2009)'
_computing_structure_refinement 'ShelXL (Sheldrick, 2015)'
_computing_structure_solution 'SHELXT 2018/2 (Sheldrick, 2018)'
_diffrn_ambient_environment N~2~
_diffrn_ambient_temperature 182.9(7)
_diffrn_detector 'CCD plate'
_diffrn_detector_area_resol_mean 10.4498
_diffrn_detector_type Ruby
_diffrn_measured_fraction_theta_full 0.999
_diffrn_measured_fraction_theta_max 0.999
_diffrn_measurement_details
;
List of Runs (angles in degrees, time in seconds):

  # Type    Start    End  Width  t~exp~   \w     \q     \k     \f   Frames
--------------------------------------------------------------------------
  1  \w    -17.00  86.00   1.00   90.00    --   12.18  57.00-150.00  103
  2  \w    -18.00  86.00   1.00   90.00    --   12.18  60.00  33.23  104
  3  \w    -18.00  86.00   1.00   90.00    --   12.18  58.00 178.66  104
  4  \w    -18.00  86.00   1.00   90.00    --   12.18  59.00 -46.12  104
  5  \w    -62.00  42.00   1.00   90.00    --   12.18 -57.00  30.00  104
  6  \w    -41.00  63.00   1.00   90.00    --  -11.40  57.00 150.00  104
  7  \w    -62.00  -4.00   1.00   90.00    --   12.18 -58.00 -50.03   58
  8  \w    -62.00  42.00   1.00   90.00    --   12.18 -57.00-120.00  104
;
_diffrn_measurement_device 'four-circle diffractometer'
_diffrn_measurement_device_type 'Xcalibur, Ruby'
_diffrn_measurement_method '\w scans'
_diffrn_orient_matrix_type 'CrysAlisPro convention (1999,Acta A55,543-557)'
_diffrn_orient_matrix_UB_11 0.0466921000
_diffrn_orient_matrix_UB_12 0.0223111000
_diffrn_orient_matrix_UB_13 -0.0129317000
_diffrn_orient_matrix_UB_21 0.0369963000
_diffrn_orient_matrix_UB_22 -0.0237152000
_diffrn_orient_matrix_UB_23 -0.0166759000
_diffrn_orient_matrix_UB_31 -0.0484486000
_diffrn_orient_matrix_UB_32 0.0033848000
_diffrn_orient_matrix_UB_33 -0.0314237000
_diffrn_radiation_monochromator graphite
_diffrn_radiation_probe x-ray
_diffrn_radiation_type MoK\a
_diffrn_radiation_wavelength 0.71073
_diffrn_reflns_av_R_equivalents 0.0580
_diffrn_reflns_av_unetI/netI 0.0283
_diffrn_reflns_Laue_measured_fraction_full 0.999
_diffrn_reflns_Laue_measured_fraction_max 0.999
_diffrn_reflns_limit_h_max 11
_diffrn_reflns_limit_h_min -11
_diffrn_reflns_limit_k_max 27
_diffrn_reflns_limit_k_min -27
_diffrn_reflns_limit_l_max 23
_diffrn_reflns_limit_l_min -23
_diffrn_reflns_number 76910
_diffrn_reflns_point_group_measured_fraction_full 0.999
_diffrn_reflns_point_group_measured_fraction_max 0.999
_diffrn_reflns_theta_full 25.242
_diffrn_reflns_theta_max 26.370
_diffrn_reflns_theta_min 2.355
_diffrn_source 'fine-focus sealed X-ray tube'
_diffrn_source_type 'Enhance (Mo) X-ray Source'
_exptl_absorpt_coefficient_mu 0.936
_exptl_absorpt_correction_T_max 0.924
_exptl_absorpt_correction_T_min 0.791
_exptl_absorpt_correction_type gaussian
_exptl_absorpt_process_details
;
CrysAlisPro 1.171.39.46 (Rigaku Oxford Diffraction, 2018)
Numerical absorption correction based on gaussian integration over
            a multifaceted crystal model
Empirical absorption correction using spherical harmonics,
 implemented in SCALE3 ABSPACK scaling algorithm.
;
_exptl_crystal_colour 'clear pinkish violet'
_exptl_crystal_colour_lustre clear
_exptl_crystal_colour_modifier pinkish
_exptl_crystal_colour_primary violet
_exptl_crystal_density_diffrn 1.440
_exptl_crystal_description hexagonal
_exptl_crystal_F_000 1688
_exptl_crystal_size_max 0.379
_exptl_crystal_size_mid 0.207
_exptl_crystal_size_min 0.107
_refine_diff_density_max 0.856
_refine_diff_density_min -0.378
_refine_diff_density_rms 0.055
_refine_ls_extinction_method none
_refine_ls_goodness_of_fit_ref 1.031
_refine_ls_hydrogen_treatment mixed
_refine_ls_matrix_type full
_refine_ls_number_parameters 524
_refine_ls_number_reflns 7715
_refine_ls_number_restraints 91
_refine_ls_restrained_S_all 1.033
_refine_ls_R_factor_all 0.0442
_refine_ls_R_factor_gt 0.0353
_refine_ls_shift/su_max 0.001
_refine_ls_shift/su_mean 0.000
_refine_ls_structure_factor_coef Fsqd
_refine_ls_weighting_details 'w=1/[\s^2^(Fo^2^)+(0.0305P)^2^+3.4711P] where P=(Fo^2^+2Fc^2^)/3'
_refine_ls_weighting_scheme calc
_refine_ls_wR_factor_gt 0.0784
_refine_ls_wR_factor_ref 0.0828
_reflns_Friedel_coverage 0.000
_reflns_number_gt 6675
_reflns_number_total 7715
_reflns_threshold_expression 'I > 2\s(I)'
_cod_data_source_file ja9b01356_si_002.cif
_cod_data_source_block 1891333(Co-dp(Ph)OHdimer)
_cod_database_code 4127522
_shelx_shelxl_version_number 2018/3
_chemical_oxdiff_formula 'C38 H34 Co2 N4 O7'
_shelx_space_group_comment
;
The symmetry employed for this shelxl refinement is uniquely defined
by the following loop, which should always be used as a source of
symmetry information in preference to the above space-group names.
They are only intended as comments.
;
_reflns_odcompleteness_completeness 99.92
_reflns_odcompleteness_iscentric 1
_reflns_odcompleteness_theta 26.32
_olex2_refinement_description
;
1. Fixed Uiso
 At 1.2 times of:
  All C(H) groups
 At 1.5 times of:
  All C(H,H,H) groups
2. Restrained distances
 N5A-C40A
 1.17 with sigma of 0.005
 N5B-C40B
 1.17 with sigma of 0.005
 C39B-C40B
 1.46 with sigma of 0.005
 C39B-N5B
 2.63 with sigma of 0.005
 C39A-N5A
 2.63 with sigma of 0.005
 N5B-C40B \\sim N5A-C40A
 with sigma of 0.005
 C39B-C40B \\sim C39A-C40A
 with sigma of 0.005
3. Uiso/Uaniso restraints and constraints
N5A \\sim N5B \\sim C39A \\sim C39B \\sim C40A \\sim C40B: within 2A with sigma
of 0.002 and sigma for terminal atoms of 0.08
4. Rigid body (RIGU) restrains
 N5A, N5B, C39A, C39B, C40A, C40B
 with sigma for 1-2 distances of 0.002 and sigma for 1-3 distances of 0.004
5. Others
 Sof(N5B)=Sof(C39B)=Sof(H39D)=Sof(H39E)=Sof(H39F)=Sof(C40B)=1-FVAR(1)
 Sof(N5A)=Sof(C39A)=Sof(H39A)=Sof(H39B)=Sof(H39C)=Sof(C40A)=FVAR(1)
6.a Free rotating group:
 O7(H7A,H7B)
6.b Aromatic/amide H refined with riding coordinates:
 C1(H1), C2(H2), C3(H3), C4(H4), C8(H8), C9(H9), C10(H10), C11(H11), C12(H12),
 C14(H14), C15(H15), C16(H16), C17(H17), C18(H18), C19(H19), C20(H20), C21(H21),
  C25(H25), C26(H26), C27(H27), C28(H28), C29(H29), C31(H31), C32(H32),
 C33(H33), C34(H34)
6.c Idealised Me refined as rotating group:
 C36(H36A,H36B,H36C), C38(H38A,H38B,H38C), C39A(H39A,H39B,H39C), C39B(H39D,
 H39E,H39F)
;
_olex2_submission_special_instructions 'No special instructions were received'
_oxdiff_exptl_absorpt_empirical_details
;
Empirical correction (ABSPACK) includes:
- Absorption correction using spherical harmonics
- Frame scaling
;
_oxdiff_exptl_absorpt_empirical_full_max 1.286
_oxdiff_exptl_absorpt_empirical_full_min 0.823

loop_
_space_group_symop_operation_xyz
'x, y, z'
'-x+1/2, y+1/2, -z+1/2'
'-x, -y, -z'
'x-1/2, -y-1/2, z-1/2'

loop_
_atom_site_label
_atom_site_type_symbol
_atom_site_fract_x
_atom_site_fract_y
_atom_site_fract_z
_atom_site_U_iso_or_equiv
_atom_site_adp_type
_atom_site_occupancy
_atom_site_site_symmetry_order
_atom_site_calc_flag
_atom_site_refinement_flags_posn
_atom_site_refinement_flags_adp
_atom_site_refinement_flags_occupancy
_atom_site_disorder_assembly
_atom_site_disorder_group
Co1 Co -0.36668(3) -0.67716(2) -0.28788(2) 0.02113(8) Uani 1 1 d . . . . .
Co2 Co -0.45620(3) -0.79691(2) -0.35890(2) 0.02077(8) Uani 1 1 d . . . . .
O1 O -0.32810(14) -0.76938(6) -0.27154(7) 0.0207(3) Uani 1 1 d . . . . .
O2 O -0.53049(14) -0.70832(6) -0.35578(7) 0.0208(3) Uani 1 1 d . . . . .
O3 O -0.40914(18) -0.59276(7) -0.24375(10) 0.0388(4) Uani 1 1 d . . . . .
O4 O -0.50622(18) -0.67037(7) -0.19214(9) 0.0359(4) Uani 1 1 d . . . . .
O5 O -0.48902(19) -0.89148(7) -0.35854(9) 0.0398(4) Uani 1 1 d . . . . .
O6 O -0.64794(19) -0.83968(8) -0.30565(10) 0.0431(4) Uani 1 1 d . . . . .
O7 O -0.6171(2) -0.79055(10) -0.16834(11) 0.0466(5) Uani 1 1 d . . . . .
H7A H -0.635227 -0.805661 -0.209956 0.065(11) Uiso 1 1 d G . . . .
H7B H -0.587081 -0.754207 -0.175443 0.078(12) Uiso 1 1 d G . . . .
N1 N -0.15334(18) -0.67941(8) -0.23657(9) 0.0245(4) Uani 1 1 d . . . . .
N2 N -0.24636(18) -0.80097(8) -0.39446(9) 0.0244(4) Uani 1 1 d . . . . .
N3 N -0.29808(18) -0.65219(8) -0.38982(9) 0.0252(4) Uani 1 1 d . . . . .
N4 N -0.57425(18) -0.78522(8) -0.46095(9) 0.0230(4) Uani 1 1 d . . . . .
N5A N -0.1651(12) -0.4643(5) 0.0258(4) 0.169(4) Uani 0.645(7) 1 d D U P A 1
N5B N -0.316(2) -0.5182(7) 0.0126(8) 0.164(7) Uani 0.355(7) 1 d D U P A 2
C1 C -0.0829(2) -0.63005(11) -0.20762(12) 0.0320(5) Uani 1 1 d . . . . .
H1 H -0.127164 -0.590611 -0.213910 0.038 Uiso 1 1 calc R . . . .
C2 C 0.0516(3) -0.63430(12) -0.16897(13) 0.0377(6) Uani 1 1 d . . . . .
H2 H 0.098941 -0.598595 -0.148699 0.045 Uiso 1 1 calc R . . . .
C3 C 0.1153(2) -0.69160(13) -0.16058(13) 0.0382(6) Uani 1 1 d . . . . .
H3 H 0.208208 -0.695858 -0.134775 0.046 Uiso 1 1 calc R . . . .
C4 C 0.0432(2) -0.74288(12) -0.18991(12) 0.0322(5) Uani 1 1 d . . . . .
H4 H 0.085526 -0.782716 -0.184016 0.039 Uiso 1 1 calc R . . . .
C5 C -0.0921(2) -0.73542(10) -0.22817(11) 0.0250(4) Uani 1 1 d . . . . .
C6 C -0.1834(2) -0.78738(10) -0.26691(11) 0.0225(4) Uani 1 1 d . . . . .
C7 C -0.1644(2) -0.85020(10) -0.22814(11) 0.0249(4) Uani 1 1 d . . . . .
C8 C -0.2779(2) -0.87283(10) -0.19341(11) 0.0283(5) Uani 1 1 d . . . . .
H8 H -0.363490 -0.848971 -0.192523 0.034 Uiso 1 1 calc R . . . .
C9 C -0.2677(3) -0.93005(11) -0.15989(13) 0.0382(6) Uani 1 1 d . . . . .
H9 H -0.346270 -0.944783 -0.136144 0.046 Uiso 1 1 calc R . . . .
C10 C -0.1451(3) -0.96559(12) -0.16074(14) 0.0442(6) Uani 1 1 d . . . . .
H10 H -0.139035 -1.004826 -0.138110 0.053 Uiso 1 1 calc R . . . .
C11 C -0.0314(3) -0.94371(12) -0.19467(14) 0.0454(7) Uani 1 1 d . . . . .
H11 H 0.053964 -0.967846 -0.195049 0.054 Uiso 1 1 calc R . . . .
C12 C -0.0401(3) -0.88660(11) -0.22843(13) 0.0366(6) Uani 1 1 d . . . . .
H12 H 0.039109 -0.872152 -0.251912 0.044 Uiso 1 1 calc R . . . .
C13 C -0.1363(2) -0.79375(9) -0.34303(11) 0.0234(4) Uani 1 1 d . . . . .
C14 C 0.0066(2) -0.79258(11) -0.35869(12) 0.0306(5) Uani 1 1 d . . . . .
H14 H 0.083283 -0.786690 -0.321820 0.037 Uiso 1 1 calc R . . . .
C15 C 0.0358(2) -0.80005(12) -0.42836(13) 0.0376(6) Uani 1 1 d . . . . .
H15 H 0.132944 -0.799880 -0.439865 0.045 Uiso 1 1 calc R . . . .
C16 C -0.0768(3) -0.80778(13) -0.48126(13) 0.0391(6) Uani 1 1 d . . . . .
H16 H -0.058954 -0.812861 -0.529640 0.047 Uiso 1 1 calc R . . . .
C17 C -0.2160(2) -0.80796(11) -0.46218(12) 0.0314(5) Uani 1 1 d . . . . .
H17 H -0.293947 -0.813247 -0.498487 0.038 Uiso 1 1 calc R . . . .
C18 C -0.1628(2) -0.63847(11) -0.40430(13) 0.0323(5) Uani 1 1 d . . . . .
H18 H -0.091333 -0.630696 -0.365505 0.039 Uiso 1 1 calc R . . . .
C19 C -0.1231(3) -0.63516(11) -0.47240(13) 0.0364(6) Uani 1 1 d . . . . .
H19 H -0.026031 -0.625949 -0.480371 0.044 Uiso 1 1 calc R . . . .
C20 C -0.2270(3) -0.64550(11) -0.52897(13) 0.0351(5) Uani 1 1 d . . . . .
H20 H -0.202750 -0.643707 -0.576664 0.042 Uiso 1 1 calc R . . . .
C21 C -0.3676(2) -0.65857(10) -0.51495(12) 0.0292(5) Uani 1 1 d . . . . .
H21 H -0.441246 -0.665174 -0.553091 0.035 Uiso 1 1 calc R . . . .
C22 C -0.3996(2) -0.66189(9) -0.44488(11) 0.0231(4) Uani 1 1 d . . . . .
C23 C -0.5495(2) -0.67961(9) -0.42263(10) 0.0210(4) Uani 1 1 d . . . . .
C24 C -0.6440(2) -0.62151(10) -0.41849(11) 0.0245(4) Uani 1 1 d . . . . .
C25 C -0.6441(3) -0.57383(11) -0.46762(13) 0.0341(5) Uani 1 1 d . . . . .
H25 H -0.583710 -0.576309 -0.505227 0.041 Uiso 1 1 calc R . . . .
C26 C -0.7319(3) -0.52245(11) -0.46221(14) 0.0422(6) Uani 1 1 d . . . . .
H26 H -0.732328 -0.490334 -0.496555 0.051 Uiso 1 1 calc R . . . .
C27 C -0.8181(3) -0.51784(11) -0.40741(15) 0.0419(6) Uani 1 1 d . . . . .
H27 H -0.877726 -0.482587 -0.403748 0.050 Uiso 1 1 calc R . . . .
C28 C -0.8176(2) -0.56473(11) -0.35770(14) 0.0369(6) Uani 1 1 d . . . . .
H28 H -0.876630 -0.561507 -0.319608 0.044 Uiso 1 1 calc R . . . .
C29 C -0.7312(2) -0.61664(11) -0.36310(12) 0.0299(5) Uani 1 1 d . . . . .
H29 H -0.731801 -0.648808 -0.328869 0.036 Uiso 1 1 calc R . . . .
C30 C -0.6189(2) -0.72728(10) -0.47594(11) 0.0235(4) Uani 1 1 d . . . . .
C31 C -0.7160(2) -0.71394(11) -0.53479(12) 0.0289(5) Uani 1 1 d . . . . .
H31 H -0.746360 -0.672640 -0.544447 0.035 Uiso 1 1 calc R . . . .
C32 C -0.7684(2) -0.76152(11) -0.57947(12) 0.0304(5) Uani 1 1 d . . . . .
H32 H -0.834087 -0.753210 -0.620439 0.036 Uiso 1 1 calc R . . . .
C33 C -0.7239(2) -0.82090(11) -0.56360(12) 0.0296(5) Uani 1 1 d . . . . .
H33 H -0.759515 -0.854346 -0.592944 0.036 Uiso 1 1 calc R . . . .
C34 C -0.6262(2) -0.83112(10) -0.50416(12) 0.0274(5) Uani 1 1 d . . . . .
H34 H -0.594788 -0.872134 -0.493530 0.033 Uiso 1 1 calc R . . . .
C35 C -0.4900(2) -0.61375(11) -0.19962(13) 0.0328(5) Uani 1 1 d . . . . .
C36 C -0.5681(3) -0.56920(14) -0.1562(2) 0.0647(9) Uani 1 1 d . . . . .
H36A H -0.545571 -0.578565 -0.105414 0.097 Uiso 1 1 calc GR . . . .
H36B H -0.672716 -0.572911 -0.169272 0.097 Uiso 1 1 calc GR . . . .
H36C H -0.537112 -0.527017 -0.165660 0.097 Uiso 1 1 calc GR . . . .
C37 C -0.5957(3) -0.88991(11) -0.32238(14) 0.0383(6) Uani 1 1 d . . . . .
C38 C -0.6564(4) -0.94985(15) -0.2994(2) 0.0822(12) Uani 1 1 d . . . . .
H38A H -0.712009 -0.969548 -0.340303 0.123 Uiso 1 1 calc GR . . . .
H38B H -0.719862 -0.942144 -0.261945 0.123 Uiso 1 1 calc GR . . . .
H38C H -0.576941 -0.977096 -0.280882 0.123 Uiso 1 1 calc GR . . . .
C39A C -0.2697(13) -0.4687(4) -0.1095(5) 0.141(4) Uani 0.645(7) 1 d D U P A 1
H39A H -0.274283 -0.425422 -0.124672 0.211 Uiso 0.645(7) 1 calc GR . P A 1
H39B H -0.367162 -0.486551 -0.115269 0.211 Uiso 0.645(7) 1 calc GR . P A 1
H39C H -0.206982 -0.491737 -0.138868 0.211 Uiso 0.645(7) 1 calc GR . P A 1
C39B C -0.210(3) -0.4984(7) -0.1091(10) 0.155(7) Uani 0.355(7) 1 d D U P A 2
H39D H -0.125114 -0.525423 -0.109835 0.232 Uiso 0.355(7) 1 calc GR . P A 2
H39E H -0.181453 -0.455748 -0.118512 0.232 Uiso 0.355(7) 1 calc GR . P A 2
H39F H -0.285509 -0.511588 -0.145993 0.232 Uiso 0.355(7) 1 calc GR . P A 2
C40A C -0.2098(12) -0.4724(4) -0.0333(5) 0.131(3) Uani 0.645(7) 1 d D U P A 1
C40B C -0.265(2) -0.5018(7) -0.0382(9) 0.134(3) Uani 0.355(7) 1 d D U P A 2

loop_
_atom_site_aniso_label
_atom_site_aniso_U_11
_atom_site_aniso_U_22
_atom_site_aniso_U_33
_atom_site_aniso_U_23
_atom_site_aniso_U_13
_atom_site_aniso_U_12
Co1 0.02007(14) 0.02249(15) 0.02018(15) 0.00168(11) -0.00094(11) -0.00115(11)
Co2 0.01720(14) 0.02193(14) 0.02284(15) 0.00068(11) 0.00048(11) -0.00072(10)
O1 0.0144(6) 0.0243(7) 0.0229(7) 0.0014(6) 0.0005(5) 0.0017(5)
O2 0.0207(7) 0.0228(7) 0.0186(7) 0.0030(6) 0.0002(6) -0.0001(6)
O3 0.0344(9) 0.0291(9) 0.0526(11) -0.0023(8) 0.0039(8) 0.0005(7)
O4 0.0381(9) 0.0301(9) 0.0382(10) 0.0006(7) -0.0022(7) 0.0047(7)
O5 0.0449(10) 0.0296(9) 0.0457(10) 0.0009(8) 0.0081(8) -0.0066(7)
O6 0.0425(10) 0.0380(10) 0.0484(11) -0.0002(8) 0.0032(8) -0.0003(8)
O7 0.0465(11) 0.0498(12) 0.0453(12) 0.0048(9) 0.0129(9) -0.0010(9)
N1 0.0202(9) 0.0313(10) 0.0220(9) 0.0014(8) 0.0016(7) -0.0032(7)
N2 0.0218(9) 0.0279(9) 0.0237(9) -0.0012(7) 0.0027(7) 0.0008(7)
N3 0.0223(9) 0.0268(9) 0.0261(9) 0.0031(8) 0.0006(7) -0.0032(7)
N4 0.0184(8) 0.0275(9) 0.0229(9) -0.0009(7) 0.0018(7) -0.0006(7)
N5A 0.204(10) 0.162(9) 0.143(6) 0.002(6) 0.028(6) -0.002(7)
N5B 0.223(17) 0.142(12) 0.131(10) -0.040(8) 0.035(9) 0.053(11)
C1 0.0294(12) 0.0350(12) 0.0314(12) 0.0001(10) 0.0023(9) -0.0070(10)
C2 0.0287(12) 0.0462(15) 0.0374(14) -0.0079(11) -0.0005(10) -0.0130(11)
C3 0.0200(11) 0.0588(17) 0.0345(13) -0.0052(12) -0.0037(10) -0.0022(11)
C4 0.0224(11) 0.0439(14) 0.0294(12) -0.0006(10) -0.0013(9) 0.0029(10)
C5 0.0204(10) 0.0342(12) 0.0204(10) 0.0020(9) 0.0025(8) 0.0003(9)
C6 0.0161(9) 0.0295(11) 0.0218(10) 0.0014(9) 0.0010(8) 0.0036(8)
C7 0.0257(10) 0.0285(11) 0.0198(10) -0.0002(9) -0.0011(8) 0.0039(9)
C8 0.0306(11) 0.0290(11) 0.0249(11) -0.0005(9) 0.0007(9) 0.0020(9)
C9 0.0466(14) 0.0342(13) 0.0338(13) 0.0067(10) 0.0044(11) -0.0012(11)
C10 0.0634(18) 0.0291(13) 0.0394(15) 0.0072(11) 0.0011(13) 0.0099(12)
C11 0.0509(16) 0.0422(15) 0.0426(15) 0.0047(12) 0.0030(12) 0.0231(13)
C12 0.0334(12) 0.0411(14) 0.0352(13) 0.0057(11) 0.0035(10) 0.0128(11)
C13 0.0195(10) 0.0256(10) 0.0250(11) 0.0029(9) 0.0010(8) 0.0029(8)
C14 0.0182(10) 0.0435(13) 0.0300(12) 0.0003(10) 0.0022(9) 0.0017(9)
C15 0.0232(11) 0.0557(16) 0.0356(14) -0.0013(12) 0.0104(10) 0.0004(11)
C16 0.0340(13) 0.0576(16) 0.0271(13) -0.0034(11) 0.0094(10) 0.0013(12)
C17 0.0268(11) 0.0450(14) 0.0223(11) -0.0025(10) 0.0016(9) 0.0002(10)
C18 0.0258(11) 0.0370(13) 0.0336(13) 0.0050(10) 0.0016(9) -0.0053(10)
C19 0.0297(12) 0.0374(13) 0.0438(15) 0.0056(11) 0.0114(11) -0.0049(10)
C20 0.0433(14) 0.0331(12) 0.0309(13) 0.0022(10) 0.0133(11) -0.0053(10)
C21 0.0343(12) 0.0286(11) 0.0245(11) 0.0009(9) 0.0024(9) -0.0035(9)
C22 0.0248(10) 0.0196(10) 0.0248(11) 0.0023(8) 0.0013(8) -0.0001(8)
C23 0.0202(10) 0.0241(10) 0.0181(10) 0.0021(8) -0.0011(8) -0.0012(8)
C24 0.0228(10) 0.0245(10) 0.0246(11) -0.0021(9) -0.0046(8) 0.0000(8)
C25 0.0388(13) 0.0313(12) 0.0317(13) 0.0029(10) 0.0011(10) 0.0056(10)
C26 0.0519(16) 0.0291(12) 0.0440(15) 0.0047(11) -0.0024(12) 0.0096(11)
C27 0.0364(13) 0.0310(13) 0.0564(17) -0.0086(12) -0.0046(12) 0.0086(11)
C28 0.0278(12) 0.0385(13) 0.0444(15) -0.0082(11) 0.0032(10) 0.0019(10)
C29 0.0247(11) 0.0319(12) 0.0326(12) -0.0011(10) -0.0002(9) -0.0006(9)
C30 0.0202(10) 0.0291(11) 0.0216(11) 0.0014(9) 0.0034(8) -0.0018(8)
C31 0.0290(11) 0.0330(12) 0.0239(11) 0.0033(9) -0.0017(9) -0.0016(9)
C32 0.0257(11) 0.0432(13) 0.0215(11) 0.0011(10) -0.0009(9) -0.0055(10)
C33 0.0254(11) 0.0378(13) 0.0258(12) -0.0088(10) 0.0038(9) -0.0075(9)
C34 0.0229(10) 0.0304(11) 0.0291(12) -0.0048(9) 0.0044(9) -0.0001(9)
C35 0.0235(11) 0.0325(12) 0.0400(14) -0.0080(10) -0.0080(10) 0.0053(9)
C36 0.0483(17) 0.0503(18) 0.100(3) -0.0291(18) 0.0275(17) 0.0043(14)
C37 0.0411(14) 0.0329(13) 0.0402(14) 0.0014(11) 0.0007(11) -0.0116(11)
C38 0.098(3) 0.0459(18) 0.109(3) 0.0066(19) 0.044(2) -0.0264(19)
C39A 0.165(10) 0.084(7) 0.175(6) -0.037(6) 0.025(7) -0.086(7)
C39B 0.160(16) 0.047(8) 0.276(13) -0.004(10) 0.108(13) -0.034(9)
C40A 0.145(8) 0.075(6) 0.175(6) -0.044(6) 0.025(5) -0.020(5)
C40B 0.148(8) 0.077(6) 0.178(6) -0.045(6) 0.024(6) -0.018(5)

loop_
_atom_type_symbol
_atom_type_description
_atom_type_scat_dispersion_real
_atom_type_scat_dispersion_imag
_atom_type_scat_source
C C 0.0033 0.0016 'International Tables Vol C Tables 4.2.6.8 and 6.1.1.4'
H H 0.0000 0.0000 'International Tables Vol C Tables 4.2.6.8 and 6.1.1.4'
Co Co 0.3494 0.9721 'International Tables Vol C Tables 4.2.6.8 and 6.1.1.4'
N N 0.0061 0.0033 'International Tables Vol C Tables 4.2.6.8 and 6.1.1.4'
O O 0.0106 0.0060 'International Tables Vol C Tables 4.2.6.8 and 6.1.1.4'

loop_
_exptl_crystal_face_index_h
_exptl_crystal_face_index_k
_exptl_crystal_face_index_l
_exptl_crystal_face_perp_dist
-12 0 13 0.0984
3 -28 -10 0.0838
-1 30 3 0.0295
0 -24 16 0.0712
0 -1 -26 0.1138
11 -7 -15 0.1468
-2 -27 -12 0.0883
1 -30 -3 0.0772
-4 -21 -16 0.1213
5 -24 -13 0.1019
-1 0 27 0.0869
0 17 22 0.0781
-7 24 7 0.0656
7 -24 -7 0.1086
-5 28 -5 0.0718
-2 30 5 0.0262
-6 23 -11 0.0997
0 -14 24 0.0873
9 18 -12 0.1279
0 -17 -22 0.1012
0 14 -23 0.0999
4 17 -21 0.1145
-1 23 -17 0.0802
6 -9 21 0.1636
-5 -28 5 0.0803
0 25 -15 0.0737
4 28 -8 0.0728
3 -29 4 0.0831
7 26 1 0.1250
-12 8 12 0.0990

loop_
_geom_angle_atom_site_label_1
_geom_angle_atom_site_label_2
_geom_angle_atom_site_label_3
_geom_angle
O1 Co1 O3 147.33(6)
O1 Co1 O4 92.74(5)
O1 Co1 N1 76.56(6)
O1 Co1 N3 108.40(6)
O2 Co1 O1 82.89(5)
O2 Co1 O3 113.10(6)
O2 Co1 O4 93.97(6)
O2 Co1 N1 154.07(6)
O2 Co1 N3 77.89(6)
O3 Co1 O4 59.18(6)
O3 Co1 N1 92.61(7)
O3 Co1 N3 102.92(7)
N1 Co1 O4 102.56(6)
N1 Co1 N3 93.65(7)
N3 Co1 O4 155.95(6)
O1 Co2 O2 82.58(5)
O1 Co2 O5 111.35(6)
O1 Co2 O6 100.27(6)
O1 Co2 N2 77.76(6)
O1 Co2 N4 155.06(6)
O2 Co2 O5 151.53(6)
O2 Co2 O6 94.92(6)
O2 Co2 N2 111.79(6)
O2 Co2 N4 76.73(6)
O5 Co2 O6 59.01(7)
O5 Co2 N2 95.75(7)
O5 Co2 N4 93.36(7)
N2 Co2 O6 152.51(7)
N4 Co2 O6 95.28(6)
N4 Co2 N2 97.05(7)
Co2 O1 Co1 94.97(6)
C6 O1 Co1 115.79(12)
C6 O1 Co2 116.80(12)
Co1 O2 Co2 95.68(6)
C23 O2 Co1 116.23(11)
C23 O2 Co2 113.76(12)
C35 O3 Co1 95.64(14)
C35 O4 Co1 83.76(15)
C37 O5 Co2 95.70(15)
C37 O6 Co2 84.43(15)
C1 N1 Co1 124.23(15)
C1 N1 C5 119.40(19)
C5 N1 Co1 116.13(14)
C13 N2 Co2 114.90(14)
C13 N2 C17 118.64(18)
C17 N2 Co2 126.42(14)
C18 N3 Co1 127.22(15)
C22 N3 Co1 113.60(14)
C22 N3 C18 118.18(19)
C30 N4 Co2 114.85(13)
C34 N4 Co2 125.37(15)
C34 N4 C30 118.76(18)
N1 C1 C2 122.5(2)
C3 C2 C1 118.3(2)
C2 C3 C4 119.6(2)
C3 C4 C5 119.2(2)
N1 C5 C4 121.0(2)
N1 C5 C6 113.43(17)
C4 C5 C6 125.6(2)
O1 C6 C5 107.68(16)
O1 C6 C7 109.75(16)
O1 C6 C13 109.32(16)
C5 C6 C7 112.81(16)
C5 C6 C13 107.96(16)
C7 C6 C13 109.26(16)
C8 C7 C6 118.64(18)
C8 C7 C12 118.1(2)
C12 C7 C6 123.2(2)
C7 C8 C9 120.7(2)
C10 C9 C8 120.7(2)
C11 C10 C9 119.3(2)
C10 C11 C12 120.6(2)
C11 C12 C7 120.6(2)
N2 C13 C6 114.32(17)
N2 C13 C14 121.4(2)
C14 C13 C6 124.29(19)
C15 C14 C13 119.1(2)
C14 C15 C16 119.6(2)
C17 C16 C15 118.2(2)
N2 C17 C16 122.9(2)
N3 C18 C19 123.3(2)
C18 C19 C20 118.6(2)
C19 C20 C21 118.8(2)
C22 C21 C20 119.4(2)
N3 C22 C21 121.67(19)
N3 C22 C23 114.15(18)
C21 C22 C23 124.12(19)
O2 C23 C22 108.80(15)
O2 C23 C24 109.65(16)
O2 C23 C30 107.16(16)
C24 C23 C22 110.21(16)
C30 C23 C22 108.57(16)
C30 C23 C24 112.35(16)
C25 C24 C23 122.3(2)
C25 C24 C29 119.0(2)
C29 C24 C23 118.66(19)
C24 C25 C26 120.4(2)
C27 C26 C25 120.4(2)
C26 C27 C28 119.7(2)
C27 C28 C29 120.4(2)
C24 C29 C28 120.1(2)
N4 C30 C23 113.08(17)
N4 C30 C31 121.6(2)
C31 C30 C23 125.27(19)
C30 C31 C32 119.3(2)
C33 C32 C31 119.0(2)
C32 C33 C34 118.9(2)
N4 C34 C33 122.4(2)
O3 C35 C36 118.8(2)
O4 C35 O3 121.1(2)
O4 C35 C36 120.1(3)
O5 C37 C38 118.3(3)
O6 C37 O5 120.6(2)
O6 C37 C38 121.1(3)
N5A C40A C39A 168.2(10)
N5B C40B C39B 164.4(15)

loop_
_geom_bond_atom_site_label_1
_geom_bond_atom_site_label_2
_geom_bond_distance
Co1 O1 2.0475(14)
Co1 O2 2.0004(13)
Co1 O3 2.0636(17)
Co1 O4 2.3332(18)
Co1 N1 2.1125(17)
Co1 N3 2.1553(18)
Co2 O1 2.0182(14)
Co2 O2 2.0425(14)
Co2 O5 2.0714(16)
Co2 O6 2.3256(18)
Co2 N2 2.1276(17)
Co2 N4 2.1272(17)
O1 C6 1.393(2)
O2 C23 1.400(2)
O3 C35 1.262(3)
O4 C35 1.246(3)
O5 C37 1.260(3)
O6 C37 1.245(3)
N1 C1 1.340(3)
N1 C5 1.342(3)
N2 C13 1.342(3)
N2 C17 1.344(3)
N3 C18 1.346(3)
N3 C22 1.344(3)
N4 C30 1.343(3)
N4 C34 1.343(3)
N5A C40A 1.161(4)
N5B C40B 1.169(4)
C1 C2 1.382(3)
C2 C3 1.377(4)
C3 C4 1.382(3)
C4 C5 1.391(3)
C5 C6 1.546(3)
C6 C7 1.546(3)
C6 C13 1.549(3)
C7 C8 1.387(3)
C7 C12 1.398(3)
C8 C9 1.390(3)
C9 C10 1.376(4)
C10 C11 1.375(4)
C11 C12 1.390(4)
C13 C14 1.390(3)
C14 C15 1.377(3)
C15 C16 1.378(3)
C16 C17 1.377(3)
C18 C19 1.374(3)
C19 C20 1.380(3)
C20 C21 1.388(3)
C21 C22 1.385(3)
C22 C23 1.544(3)
C23 C24 1.541(3)
C23 C30 1.535(3)
C24 C25 1.387(3)
C24 C29 1.390(3)
C25 C26 1.390(3)
C26 C27 1.375(4)
C27 C28 1.382(4)
C28 C29 1.391(3)
C30 C31 1.385(3)
C31 C32 1.387(3)
C32 C33 1.374(3)
C33 C34 1.383(3)
C35 C36 1.500(3)
C37 C38 1.497(4)
C39A C40A 1.488(5)
C39B C40B 1.482(4)

loop_
_exptl_oxdiff_crystal_face_indexfrac_h
_exptl_oxdiff_crystal_face_indexfrac_k
_exptl_oxdiff_crystal_face_indexfrac_l
_exptl_oxdiff_crystal_face_x
_exptl_oxdiff_crystal_face_y
_exptl_oxdiff_crystal_face_z
-12.0013 -0.0005 13.0018 -0.7285 -0.6608 0.1729
3.0008 -28.0023 -10.0023 -0.3553 0.9419 0.0741
-1.0005 30.0025 3.0014 0.5839 -0.7986 0.0557
-0.0001 -24.0019 16.0015 -0.7424 0.3024 -0.5841
0.0006 -1.0003 -26.0037 0.3140 0.4574 0.8137
11.0014 -7.0001 -15.0023 0.5515 0.8232 -0.0853
-1.9996 -27.0025 -12.0026 -0.5406 0.7665 0.3826
1.0005 -30.0025 -3.0014 -0.5839 0.7986 -0.0557
-3.9997 -21.0021 -16.0029 -0.4484 0.6170 0.6256
5.0010 -24.0019 -13.0026 -0.1339 0.9711 0.0851
-1.0007 0.0002 27.0038 -0.3959 -0.4873 -0.8001
-0.0007 17.0016 22.0036 0.0947 -0.7702 -0.6339
-7.0011 24.0017 7.0018 0.1181 -0.9450 0.2004
7.0011 -24.0017 -7.0018 -0.1181 0.9450 -0.2004
-5.0007 28.0021 -4.9998 0.4559 -0.7657 0.4942
-2.0007 30.0025 5.0017 0.5113 -0.8689 0.0413
-6.0006 23.0015 -11.0008 0.3753 -0.5840 0.7143
-0.0003 -14.0010 24.0029 -0.6228 -0.0682 -0.8016
9.0008 18.0019 -12.0011 0.9771 0.1062 0.0020
0.0007 -17.0016 -22.0036 -0.0947 0.7702 0.6339
0.0003 14.0010 -23.0028 0.6099 0.0516 0.7702
4.0006 17.0015 -21.0024 0.8377 0.0950 0.5237
-1.0000 23.0017 -17.0016 0.6864 -0.2990 0.6606
6.0002 -9.0003 21.0027 -0.1922 0.0852 -0.9811
-5.0002 -28.0026 4.9998 -0.9229 0.3957 -0.0096
0.0000 25.0020 -15.0013 0.7518 -0.3428 0.5560
4.0002 28.0025 -8.0002 0.9150 -0.3827 0.1524
3.0005 -29.0022 3.9996 -0.5587 0.7321 -0.3692
7.0003 26.0026 1.0010 0.8941 -0.3744 -0.2826
-12.0014 8.0001 12.0019 -0.5371 -0.8339 0.2314
